data_4328054
loop_
_publ_author_name
'Chris Ritchie'
'Val\'erie Baslon'
'Evan G. Moore'
'Christian Reber'
'Colette Boskovic'

_publ_contact_author_address 'School of Chemistry, University of Melbourne, Victoria 3010, Australia'
_publ_contact_author_email c.boskovic@unimelb.edu.au
_publ_contact_author_fax '+61 3 9347 5180'
_publ_contact_author_name 'Dr. Colette Boskovic'
_publ_contact_author_phone '+61 3 8344 4971'
_publ_section_title
;
 Sensitization of Lanthanoid Luminescence by Organic and Inorganic Ligands
 in Lanthanoid-Organic-Polyoxometalates
;
_journal_name_full 'Inorganic Chemistry'
_journal_page_first 1142
_journal_page_last 1151
_journal_paper_doi 10.1021/ic202349u
_journal_volume 51
_journal_year 2012
_chemical_formula_moiety 'H4, K4, Li4, (H96 Tb8 As4 W38 O178 C72  N12), 58 (H2O)'
_chemical_formula_sum 'C72 H212 As4 K4 Li4 N12 O236 Tb8 W38'
_chemical_formula_weight 13763.96
_chemical_name_systematic
;
 ?
;
_space_group_IT_number 15
_symmetry_cell_setting monoclinic
_symmetry_space_group_name_Hall '-I 2ya'
_symmetry_space_group_name_H-M 'I 1 2/a 1'
_atom_sites_solution_hydrogens none
_atom_sites_solution_primary direct
_atom_sites_solution_secondary difmap
_audit_creation_method SHELXL-97
_cell_angle_alpha 90.00
_cell_angle_beta 106.041(3)
_cell_angle_gamma 90.00
_cell_formula_units_Z 4
_cell_length_a 32.4845(9)
_cell_length_b 22.5775(6)
_cell_length_c 41.6085(13)
_cell_measurement_reflns_used 12233
_cell_measurement_temperature 130(2)
_cell_measurement_theta_max 51.3823
_cell_measurement_theta_min 2.8230
_cell_volume 29328.3(15)
_computing_cell_refinement
; 
CrysAlis RED, Oxford Diffraction Ltd., 
Version 1.171.32.15 (release 10-01-2008 CrysAlis171 .NET) 
(compiled Jan 10 2008,16:37:18) 
;
_computing_data_collection
; 
CrysAlis CCD, Oxford Diffraction Ltd., 
Version 1.171.32.15 (release 10-01-2008 CrysAlis171 .NET) 
(compiled Jan 10 2008,16:37:18) 
;
_computing_data_reduction
; 
CrysAlis RED, Oxford Diffraction Ltd., 
Version 1.171.32.15 (release 10-01-2008 CrysAlis171 .NET) 
(compiled Jan 10 2008,16:37:18) 
;
_computing_structure_refinement 'SHELXL-97 (Sheldrick, 1997)'
_computing_structure_solution 'SHELXS-97 (Sheldrick, 1990)'
_diffrn_ambient_temperature 130(2)
_diffrn_detector_area_resol_mean 16.0711
_diffrn_measured_fraction_theta_full 0.960
_diffrn_measured_fraction_theta_max 0.960
_diffrn_measurement_device_type 'XCalibur S CCD diffractometer'
_diffrn_measurement_method 'omega scans'
_diffrn_radiation_monochromator graphite
_diffrn_radiation_source 'Enhance (Cu) x-ray Source'
_diffrn_radiation_type CuK\a
_diffrn_radiation_wavelength 1.54184
_diffrn_reflns_av_R_equivalents 0.0498
_diffrn_reflns_av_sigmaI/netI 0.0479
_diffrn_reflns_limit_h_max 32
_diffrn_reflns_limit_h_min -25
_diffrn_reflns_limit_k_max 22
_diffrn_reflns_limit_k_min -21
_diffrn_reflns_limit_l_max 35
_diffrn_reflns_limit_l_min -42
_diffrn_reflns_number 44578
_diffrn_reflns_theta_full 51.27
_diffrn_reflns_theta_max 51.27
_diffrn_reflns_theta_min 2.83
_exptl_absorpt_coefficient_mu 37.896
_exptl_absorpt_correction_T_max 1.00000
_exptl_absorpt_correction_T_min 0.07137
_exptl_absorpt_correction_type multi-scan
_exptl_absorpt_process_details
;
CrysAlis RED, Oxford Diffraction Ltd.,
Version 1.171.32.15 (release 10-01-2008 CrysAlis171 .NET)
(compiled Jan 10 2008,16:37:18)
empirical absorption correction using spherical harmonics,
 implemented in SCALE3 ABSPACK scaling algorithm.
;
_exptl_crystal_colour Colourless
_exptl_crystal_density_diffrn 3.065
_exptl_crystal_description Rod
_exptl_crystal_F_000 24128
_exptl_crystal_size_max 0.3
_exptl_crystal_size_mid 0.15
_exptl_crystal_size_min 0.15
_refine_diff_density_max 2.597
_refine_diff_density_min -3.420
_refine_diff_density_rms 0.308
_refine_ls_extinction_method none
_refine_ls_goodness_of_fit_ref 1.057
_refine_ls_hydrogen_treatment none
_refine_ls_matrix_type full
_refine_ls_number_parameters 1464
_refine_ls_number_reflns 15296
_refine_ls_number_restraints 2
_refine_ls_restrained_S_all 1.056
_refine_ls_R_factor_all 0.0580
_refine_ls_R_factor_gt 0.0466
_refine_ls_shift/su_max 0.001
_refine_ls_shift/su_mean 0.000
_refine_ls_structure_factor_coef Fsqd
_refine_ls_weighting_details 'calc w=1/[\s^2^(Fo^2^)+(0.0951P)^2^+179.8963P] where P=(Fo^2^+2Fc^2^)/3'
_refine_ls_weighting_scheme calc
_refine_ls_wR_factor_gt 0.1357
_refine_ls_wR_factor_ref 0.1401
_reflns_number_gt 12286
_reflns_number_total 15296
_reflns_threshold_expression >2sigma(I)
_cod_data_source_file ic202349u_si_002_2.cif
_cod_data_source_block compound2
_cod_database_code 4328054

loop_
_symmetry_equiv_pos_as_xyz
'x, y, z'
'-x+1/2, y, -z'
'x+1/2, y+1/2, z+1/2'
'-x+1, y+1/2, -z+1/2'
'-x, -y, -z'
'x-1/2, -y, z'
'-x+1/2, -y+1/2, -z+1/2'
'x, -y+1/2, z+1/2'

loop_
_atom_site_label
_atom_site_type_symbol
_atom_site_fract_x
_atom_site_fract_y
_atom_site_fract_z
_atom_site_U_iso_or_equiv
_atom_site_adp_type
_atom_site_occupancy
_atom_site_symmetry_multiplicity
_atom_site_calc_flag
_atom_site_refinement_flags
W1 W 0.06176(3) 0.86487(4) 0.01195(2) 0.0183(2) Uani 1 1 d .
W2 W -0.00375(3) 0.77368(4) 0.04976(2) 0.0195(2) Uani 1 1 d .
W3 W 0.06643(3) 0.65727(4) 0.05498(2) 0.0218(2) Uani 1 1 d .
W4 W 0.13136(3) 0.74925(4) 0.01453(2) 0.0205(2) Uani 1 1 d .
W5 W 0.03538(3) 0.69818(4) 0.12074(2) 0.0206(2) Uani 1 1 d .
W6 W 0.16734(3) 0.88310(4) 0.04051(2) 0.0199(2) Uani 1 1 d .
W7 W 0.15143(3) 0.67891(4) 0.13565(2) 0.0217(2) Uani 1 1 d .
W8 W 0.21025(3) 0.76227(4) 0.09938(2) 0.0214(2) Uani 1 1 d .
W9 W 0.18498(3) 0.87649(4) 0.26790(2) 0.0238(3) Uani 1 1 d .
W10 W 0.24842(3) 0.96520(4) 0.22747(2) 0.0247(3) Uani 1 1 d .
W11 W 0.14667(3) 1.00004(4) 0.29847(2) 0.0235(3) Uani 1 1 d .
W12 W 0.21582(3) 1.09019(4) 0.25931(2) 0.0249(3) Uani 1 1 d .
W13 W 0.08040(3) 0.89984(4) 0.25503(2) 0.0208(2) Uani 1 1 d .
W14 W 0.20220(3) 1.07663(4) 0.17768(2) 0.0230(3) Uani 1 1 d .
W15 W 0.05194(3) 1.05462(4) 0.23399(2) 0.0194(2) Uani 1 1 d .
W16 W 0.11385(3) 1.13868(4) 0.20286(2) 0.0210(2) Uani 1 1 d .
W17 W 0.06244(3) 0.83644(4) 0.16923(2) 0.0173(2) Uani 1 1 d .
W18 W 0.15087(3) 0.96399(4) 0.11335(2) 0.0181(2) Uani 1 1 d .
W19 W 0.01252(3) 1.08821(4) 0.14296(2) 0.0178(2) Uani 1 1 d .
As1 As 0.10002(7) 0.80955(9) 0.09056(5) 0.0177(5) Uani 1 1 d .
As2 As 0.13454(6) 0.98198(9) 0.20619(5) 0.0184(5) Uani 1 1 d .
Tb1 Tb 0.18818(4) 0.82313(5) 0.17522(3) 0.0209(3) Uani 1 1 d .
Tb2 Tb 0.02274(4) 0.93935(5) 0.08874(3) 0.0179(3) Uani 1 1 d .
Tb3 Tb 0.03076(4) 0.79915(5) -0.06467(3) 0.0215(3) Uani 1 1 d .
Tb4 Tb 0.11464(6) 1.31835(9) 0.23010(5) 0.0709(6) Uani 1 1 d .
O1 O 0.1136(4) 0.9045(5) 0.0100(3) 0.019(3) Uani 1 1 d .
O2 O 0.0479(4) 0.9129(6) 0.0406(3) 0.023(3) Uani 1 1 d .
O3 O 0.0322(4) 0.8853(5) -0.0290(3) 0.022(3) Uani 1 1 d .
O4 O 0.0251(4) 0.8051(6) 0.0185(3) 0.020(3) Uani 1 1 d .
O5 O 0.1108(4) 0.8190(5) 0.0499(3) 0.019(3) Uani 1 1 d .
O6 O 0.0847(4) 0.7950(5) -0.0126(3) 0.020(3) Uani 1 1 d .
O7 O 0.0033(4) 0.8412(5) 0.0728(3) 0.019(3) Uani 1 1 d .
O8 O 0.0631(4) 0.7481(5) 0.0803(3) 0.015(3) Uani 1 1 d .
O9 O 0.0115(4) 0.6927(5) 0.0333(3) 0.025(3) Uani 1 1 d .
O10 O -0.0564(4) 0.7746(6) 0.0255(3) 0.030(4) Uani 1 1 d .
O11 O -0.0130(4) 0.7260(6) 0.0860(3) 0.026(3) Uani 1 1 d .
O12 O 0.0387(4) 0.7749(5) 0.1399(3) 0.016(3) Uani 1 1 d .
O13 O 0.0121(4) 0.6598(6) 0.1469(3) 0.031(4) Uani 1 1 d .
O14 O 0.0952(4) 0.6911(6) 0.1418(3) 0.028(3) Uani 1 1 d .
O15 O 0.0389(4) 0.6368(6) 0.0907(3) 0.026(3) Uani 1 1 d .
O16 O 0.1617(4) 0.6083(6) 0.1508(4) 0.030(4) Uani 1 1 d .
O17 O 0.1177(5) 0.6544(6) 0.0886(3) 0.030(4) Uani 1 1 d .
O18 O 0.1992(4) 0.6865(6) 0.1166(3) 0.020(3) Uani 1 1 d .
O19 O 0.1757(4) 0.7232(6) 0.1726(3) 0.022(3) Uani 1 1 d .
O20 O 0.1462(4) 0.7707(6) 0.1113(3) 0.020(3) Uiso 1 1 d .
O21 O 0.2291(4) 0.7968(6) 0.1396(3) 0.022(3) Uani 1 1 d .
O22 O 0.1710(4) 0.7333(6) 0.0544(3) 0.027(3) Uani 1 1 d .
O23 O 0.2570(4) 0.7417(6) 0.0913(3) 0.024(3) Uani 1 1 d .
O24 O 0.2002(4) 0.8375(5) 0.0771(3) 0.020(3) Uani 1 1 d .
O25 O 0.1495(4) 0.9328(6) 0.0717(3) 0.026(3) Uani 1 1 d .
O26 O 0.1674(4) 0.8184(6) 0.0136(3) 0.022(3) Uani 1 1 d .
O27 O 0.2045(4) 0.9277(6) 0.0300(3) 0.027(3) Uani 1 1 d .
O28 O 0.0610(4) 0.5867(6) 0.0372(4) 0.032(4) Uani 1 1 d .
O29 O 0.0922(4) 0.6971(5) 0.0249(3) 0.024(3) Uani 1 1 d .
O30 O 0.1472(4) 0.7065(6) -0.0147(3) 0.027(3) Uani 1 1 d .
O31 O 0.1765(4) 0.8456(6) 0.2279(3) 0.027(3) Uani 1 1 d .
O32 O 0.2290(4) 0.9305(6) 0.2619(3) 0.030(4) Uani 1 1 d .
O33 O 0.2147(4) 0.8244(6) 0.2951(3) 0.031(4) Uani 1 1 d .
O34 O 0.1280(4) 0.8502(6) 0.2708(3) 0.023(3) Uani 1 1 d .
O35 O 0.1384(4) 0.9527(6) 0.2474(3) 0.022(3) Uani 1 1 d .
O36 O 0.1821(4) 0.9333(6) 0.3059(3) 0.025(3) Uani 1 1 d .
O37 O 0.2592(4) 1.0378(6) 0.2600(4) 0.033(4) Uani 1 1 d .
O38 O 0.3026(4) 0.9463(6) 0.2399(4) 0.032(4) Uani 1 1 d .
O39 O 0.2251(4) 0.9109(6) 0.1977(3) 0.024(3) Uani 1 1 d .
O40 O 0.1860(4) 1.0199(5) 0.2180(3) 0.024(3) Uani 1 1 d .
O41 O 0.2498(4) 1.0257(6) 0.1935(3) 0.028(3) Uani 1 1 d .
O42 O 0.0990(4) 0.9444(6) 0.2946(3) 0.023(3) Uani 1 1 d .
O43 O 0.1523(4) 1.0254(7) 0.3385(3) 0.035(4) Uani 1 1 d .
O44 O 0.1900(4) 1.0469(6) 0.2864(3) 0.032(4) Uani 1 1 d .
O45 O 0.1042(4) 1.0501(6) 0.2732(3) 0.029(4) Uani 1 1 d .
O46 O 0.2412(4) 1.1460(6) 0.2853(4) 0.039(4) Uani 1 1 d .
O47 O 0.2242(4) 1.1217(6) 0.2171(3) 0.027(3) Uani 1 1 d .
O48 O 0.1594(4) 1.1308(5) 0.2403(3) 0.021(3) Uani 1 1 d .
O49 O 0.0744(4) 0.8797(6) 0.2096(3) 0.023(3) Uani 1 1 d .
O50 O 0.0404(4) 0.8592(6) 0.2625(3) 0.028(3) Uani 1 1 d .
O51 O 0.0499(4) 0.9722(6) 0.2358(3) 0.024(3) Uani 1 1 d .
O52 O 0.1697(4) 1.0164(5) 0.1506(3) 0.016(3) Uiso 1 1 d .
O53 O 0.1488(4) 1.1159(6) 0.1754(3) 0.021(3) Uani 1 1 d .
O54 O 0.2200(4) 1.1179(6) 0.1498(4) 0.031(4) Uani 1 1 d .
O55 O 0.0729(4) 1.1349(5) 0.2277(3) 0.020(3) Uani 1 1 d .
O56 O 0.0160(4) 1.0731(6) 0.2566(3) 0.024(3) Uani 1 1 d .
O57 O 0.0170(4) 1.0590(6) 0.1911(3) 0.020(3) Uiso 1 1 d .
O58 O 0.1029(4) 1.0441(5) 0.2078(3) 0.020(3) Uani 1 1 d .
O59 O 0.1136(4) 1.2144(6) 0.1995(3) 0.026(3) Uani 1 1 d .
O60 O 0.0633(4) 1.1264(6) 0.1617(3) 0.025(3) Uani 1 1 d .
O61 O 0.1548(4) 1.0464(6) 0.0877(3) 0.023(3) Uani 1 1 d .
O62 O 0.1653(4) 0.8977(6) 0.1368(3) 0.020(3) Uiso 1 1 d .
O63 O 0.1152(4) 0.8228(6) 0.1679(3) 0.020(3) Uani 1 1 d .
O64 O 0.0947(4) 0.9691(5) 0.1062(3) 0.019(3) Uani 1 1 d .
O65 O 0.0446(4) 0.8958(5) 0.1414(3) 0.017(3) Uani 1 1 d .
O66 O 0.0013(4) 0.8316(6) 0.1798(3) 0.020(3) Uani 1 1 d .
O67 O 0.0248(4) 1.0196(5) 0.1302(3) 0.019(3) Uani 1 1 d .
O68 O -0.0034(4) 1.1283(6) 0.1049(3) 0.024(3) Uani 1 1 d .
O69 O -0.0486(4) 1.0593(6) 0.1389(3) 0.020(3) Uiso 1 1 d .
O70 O 0.2502(4) 0.7836(6) 0.2137(4) 0.031(4) Uani 1 1 d .
O71 O 0.0167(5) 0.7122(6) -0.0372(4) 0.034(4) Uani 1 1 d .
O72 O -0.0409(4) 0.8092(7) -0.0609(4) 0.036(4) Uani 1 1 d .
O73 O 0.0739(4) 0.7378(6) -0.0851(4) 0.031(4) Uani 1 1 d .
O74 O -0.0137(4) 0.7417(6) -0.1087(3) 0.031(4) Uani 1 1 d .
O75 O 0.0260(4) 1.0329(6) 0.0629(3) 0.026(3) Uani 1 1 d .
O76 O -0.0395(4) 0.9289(6) 0.1074(3) 0.028(4) Uani 1 1 d .
O77 O 0.1618(6) 1.3205(10) 0.1956(7) 0.096(8) Uani 1 1 d .
O78 O 0.1663(9) 1.2543(13) 0.2627(7) 0.035(8) Uiso 0.50 1 d P
O79 O 0.1723(6) 1.3805(9) 0.2603(5) 0.081(6) Uani 1 1 d .
O80 O 0.1178(10) 1.3273(15) 0.2913(8) 0.052(9) Uiso 0.50 1 d P
O81 O 0.0568(11) 1.3726(16) 0.2483(9) 0.056(10) Uiso 0.50 1 d P
O82 O 0.0658(5) 1.2501(7) 0.2430(4) 0.049(4) Uani 1 1 d .
O83 O 0.0612(6) 1.3201(8) 0.1818(4) 0.059(5) Uani 1 1 d .
O84 O 0.0080(7) 1.3628(8) 0.1411(6) 0.085(7) Uani 1 1 d .
O85 O 0.1944(5) 1.1149(8) 0.0724(4) 0.045(4) Uani 1 1 d .
O86 O 0.1366(5) 0.7143(7) -0.0940(4) 0.039(4) Uani 1 1 d .
O87 O -0.1105(4) 1.0685(6) 0.1518(4) 0.034(4) Uani 1 1 d .
O88 O -0.1090(5) 0.9080(8) 0.0973(4) 0.045(4) Uani 1 1 d .
O89 O 0.2500 0.7693(10) 0.0000 0.045(6) Uani 1 2 d S
O90 O 0.2077(11) 0.6249(16) 0.0473(8) 0.116(11) Uiso 0.80 1 d P
O91 O 0.3248(10) 0.5902(16) 0.0931(8) 0.153(12) Uiso 1 1 d .
O92 O -0.0513(5) 0.9814(8) 0.2320(4) 0.052(5) Uani 1 1 d .
O93 O -0.1076(7) 0.9438(13) 0.1598(5) 0.107(9) Uani 1 1 d .
O94 O -0.0443(5) 0.7796(7) 0.2011(4) 0.042(4) Uani 1 1 d .
O250 O 0.3738(5) 0.9509(8) 0.2135(4) 0.056(5) Uiso 1 1 d .
O251 O 0.3041(4) 0.8313(6) 0.2670(3) 0.035(4) Uiso 1 1 d .
O252 O 0.1811(8) 0.7532(12) 0.3402(7) 0.111(8) Uiso 1 1 d .
O253 O 0.1847(10) 0.6478(14) 0.3156(7) 0.136(10) Uiso 1 1 d .
O254 O 0.2210(5) 0.5189(8) 0.1708(4) 0.055(5) Uiso 1 1 d .
O255 O 0.1763(10) 0.4031(15) 0.1560(8) 0.145(11) Uiso 1 1 d .
O256 O 0.1642(8) 0.2217(12) 0.0974(6) 0.109(8) Uiso 1 1 d .
O257 O 0.0911(4) 0.1108(6) 0.0995(3) 0.026(3) Uiso 1 1 d .
O258 O 0.2500 0.0048(13) 0.0000 0.074(8) Uiso 1 2 d S
O259 O 0.1356(8) 0.1660(12) 0.3048(6) 0.107(8) Uiso 1 1 d .
O260 O 0.2706(11) 0.2639(17) 0.2916(9) 0.170(13) Uiso 1 1 d .
O261 O 0.1963(10) 0.3152(15) 0.3529(8) 0.151(12) Uiso 1 1 d .
O262 O 0.1773(7) 0.4227(11) 0.3199(6) 0.097(7) Uiso 1 1 d .
O263 O 0.8965(6) 0.7421(8) 0.8698(4) 0.061(5) Uiso 1 1 d .
O264 O 0.9047(8) 0.7334(11) 0.9585(6) 0.103(8) Uiso 1 1 d .
O265 O 0.9336(10) 0.5152(15) 0.1189(8) 0.151(12) Uiso 1 1 d .
O266 O 0.9588(10) 0.5914(14) 0.1740(8) 0.138(11) Uiso 1 1 d .
O267 O 0.9257(8) 0.7822(12) 0.1158(6) 0.110(8) Uiso 1 1 d .
O268 O 0.2603(6) 0.5961(9) 0.1295(5) 0.074(6) Uiso 1 1 d .
K1 K -0.02056(14) 0.94870(19) 0.17503(11) 0.0272(11) Uani 1 1 d .
K2 K 0.29043(16) 0.6785(2) 0.04613(13) 0.0436(13) Uani 1 1 d .
C1 C 0.2517(6) 0.9404(10) 0.1251(5) 0.026(5) Uani 1 1 d .
C2 C 0.2945(7) 0.9519(11) 0.1237(6) 0.039(6) Uani 1 1 d .
C3 C 0.3023(7) 1.0019(11) 0.1080(6) 0.042(6) Uani 1 1 d .
C4 C 0.2682(7) 1.0417(10) 0.0946(6) 0.036(6) Uani 1 1 d .
C5 C 0.2290(6) 1.0270(9) 0.0979(5) 0.027(5) Uani 1 1 d .
C6 C 0.1908(7) 1.0668(10) 0.0849(6) 0.033(6) Uani 1 1 d .
C7 C 0.0993(6) 0.7268(9) 0.2190(5) 0.022(5) Uiso 1 1 d .
C8 C 0.0981(7) 0.6772(10) 0.2392(5) 0.030(5) Uiso 1 1 d .
C9 C 0.0593(6) 0.6602(9) 0.2431(5) 0.026(5) Uiso 1 1 d .
C10 C 0.0223(6) 0.6964(9) 0.2305(5) 0.023(5) Uiso 1 1 d .
C11 C 0.0291(6) 0.7458(9) 0.2119(5) 0.023(5) Uiso 1 1 d .
C12 C -0.0082(7) 0.7890(10) 0.1974(5) 0.030(5) Uiso 1 1 d .
C13 C -0.0503(6) 0.9598(9) 0.0113(5) 0.026(5) Uani 1 1 d .
C14 C -0.0900(7) 0.9641(10) -0.0141(5) 0.036(6) Uani 1 1 d .
C15 C -0.1268(7) 0.9520(10) -0.0029(6) 0.034(6) Uani 1 1 d .
C16 C -0.1236(7) 0.9370(10) 0.0297(5) 0.031(6) Uani 1 1 d .
C17 C -0.0836(6) 0.9356(9) 0.0511(5) 0.020(5) Uani 1 1 d .
C18 C -0.0782(8) 0.9227(10) 0.0876(6) 0.035(6) Uani 1 1 d .
C19 C 0.1087(6) 0.9030(11) -0.0617(5) 0.030(6) Uani 1 1 d .
C20 C 0.1542(8) 0.9222(10) -0.0549(6) 0.039(6) Uani 1 1 d .
C21 C 0.1829(7) 0.8826(10) -0.0607(5) 0.031(6) Uani 1 1 d .
C22 C 0.1708(7) 0.8264(10) -0.0725(6) 0.035(6) Uani 1 1 d .
C23 C 0.1276(7) 0.8107(9) -0.0767(5) 0.030(6) Uani 1 1 d .
C24 C 0.1114(8) 0.7489(10) -0.0862(5) 0.029(6) Uani 1 1 d .
C25 C 0.1266(15) 1.4741(15) 0.2106(9) 0.104(14) Uani 1 1 d .
C26 C 0.1103(14) 1.5279(18) 0.1924(9) 0.100(12) Uani 1 1 d .
C27 C 0.0719(14) 1.5276(15) 0.1675(11) 0.14(2) Uani 1 1 d D
C28 C 0.0509(13) 1.4746(14) 0.1549(10) 0.132(16) Uiso 1 1 d D
C29 C 0.0671(13) 1.4240(13) 0.1736(9) 0.13(2) Uani 1 1 d D
C30 C 0.0414(12) 1.3638(16) 0.1632(9) 0.081(10) Uiso 1 1 d .
C31 C -0.0061(7) 1.2149(9) 0.1748(5) 0.027(5) Uani 1 1 d .
C32 C -0.0285(7) 1.2572(10) 0.1858(6) 0.033(6) Uani 1 1 d .
C33 C -0.0704(9) 1.2436(11) 0.1847(6) 0.044(7) Uani 1 1 d .
C34 C -0.0889(7) 1.1901(10) 0.1724(6) 0.039(6) Uani 1 1 d .
C35 C -0.0629(7) 1.1492(8) 0.1623(5) 0.024(5) Uani 1 1 d .
C36 C -0.0759(7) 1.0882(9) 0.1507(5) 0.025(5) Uiso 1 1 d .
N1 N 0.2214(5) 0.9792(8) 0.1130(4) 0.025(4) Uani 1 1 d .
N2 N 0.0653(5) 0.7598(7) 0.2062(4) 0.020(4) Uani 1 1 d .
N3 N -0.0476(5) 0.9472(7) 0.0425(4) 0.020(4) Uani 1 1 d .
N4 N 0.0977(5) 0.8479(7) -0.0706(4) 0.021(4) Uani 1 1 d .
N5 N 0.1010(8) 1.4199(11) 0.2004(6) 0.067(7) Uani 1 1 d .
N6 N -0.0214(5) 1.1620(7) 0.1634(4) 0.023(4) Uiso 1 1 d .
O269 O 0.9435(10) 0.6255(14) 0.0002(8) 0.046(8) Uiso 0.50 1 d P
O270 O 0.2500 0.475(2) 0.0000 0.138(15) Uiso 1 2 d S
O271 O 0.2218(11) 0.1345(16) 0.3510(9) 0.060(10) Uiso 0.50 1 d P
O272 O 0.9894(12) 0.5363(18) 0.0793(10) 0.069(11) Uiso 0.50 1 d P
O273 O 0.8620(13) 0.772(2) 0.0366(10) 0.081(12) Uiso 0.50 1 d P
O274 O 0.2625(14) 0.239(2) 0.3568(12) 0.093(14) Uiso 0.50 1 d P
O275 O 0.0811(13) 0.893(2) 0.3537(10) 0.081(13) Uiso 0.50 1 d P

loop_
_atom_site_aniso_label
_atom_site_aniso_U_11
_atom_site_aniso_U_22
_atom_site_aniso_U_33
_atom_site_aniso_U_23
_atom_site_aniso_U_13
_atom_site_aniso_U_12
W1 0.0178(5) 0.0142(5) 0.0211(5) 0.0018(4) 0.0022(4) 0.0028(4)
W2 0.0184(5) 0.0136(5) 0.0247(5) 0.0003(4) 0.0029(4) -0.0007(4)
W3 0.0265(6) 0.0119(5) 0.0259(6) -0.0002(4) 0.0055(5) 0.0008(4)
W4 0.0217(6) 0.0160(5) 0.0228(5) 0.0019(4) 0.0046(5) 0.0049(4)
W5 0.0219(6) 0.0143(6) 0.0252(5) 0.0015(4) 0.0055(5) -0.0013(4)
W6 0.0181(5) 0.0176(6) 0.0236(5) 0.0036(4) 0.0053(4) 0.0020(4)
W7 0.0229(6) 0.0153(6) 0.0256(5) 0.0048(4) 0.0044(5) 0.0039(4)
W8 0.0182(5) 0.0207(6) 0.0249(5) 0.0041(4) 0.0055(5) 0.0049(4)
W9 0.0234(6) 0.0221(6) 0.0236(5) 0.0018(4) 0.0029(5) 0.0073(4)
W10 0.0161(5) 0.0237(6) 0.0303(6) -0.0025(4) 0.0000(5) 0.0026(4)
W11 0.0239(6) 0.0217(6) 0.0222(5) -0.0015(4) 0.0015(5) 0.0038(4)
W12 0.0194(6) 0.0220(6) 0.0286(6) -0.0046(4) -0.0011(5) -0.0016(4)
W13 0.0232(6) 0.0162(5) 0.0226(5) 0.0025(4) 0.0054(5) 0.0031(4)
W14 0.0180(6) 0.0199(6) 0.0295(6) -0.0027(4) 0.0040(5) -0.0032(4)
W15 0.0189(5) 0.0152(6) 0.0232(5) -0.0002(4) 0.0042(4) 0.0024(4)
W16 0.0184(5) 0.0158(6) 0.0267(6) -0.0019(4) 0.0026(5) -0.0007(4)
W17 0.0160(5) 0.0131(5) 0.0221(5) 0.0027(4) 0.0039(4) 0.0017(4)
W18 0.0141(5) 0.0157(5) 0.0233(5) 0.0016(4) 0.0034(4) 0.0005(4)
W19 0.0165(5) 0.0128(5) 0.0227(5) 0.0008(4) 0.0031(4) 0.0000(4)
As1 0.0171(12) 0.0130(12) 0.0213(12) 0.0022(9) 0.0026(10) 0.0022(9)
As2 0.0162(12) 0.0147(12) 0.0231(12) 0.0002(9) 0.0035(10) 0.0015(9)
Tb1 0.0177(7) 0.0184(7) 0.0254(7) 0.0033(6) 0.0038(6) 0.0039(5)
Tb2 0.0155(7) 0.0143(7) 0.0224(7) 0.0014(5) 0.0026(6) 0.0001(5)
Tb3 0.0215(7) 0.0149(7) 0.0262(7) 0.0018(5) 0.0035(6) 0.0013(5)
Tb4 0.0757(14) 0.0620(13) 0.0712(13) 0.0055(10) 0.0137(11) -0.0211(10)
O1 0.020(8) 0.013(8) 0.026(8) 0.010(6) 0.008(7) -0.001(6)
O2 0.026(8) 0.014(8) 0.030(8) 0.009(6) 0.011(7) 0.006(6)
O3 0.023(8) 0.005(7) 0.039(8) 0.003(6) 0.012(7) 0.003(6)
O4 0.003(7) 0.033(9) 0.020(7) -0.002(6) -0.002(6) 0.001(6)
O5 0.028(8) 0.007(7) 0.022(7) 0.004(6) 0.008(6) 0.006(6)
O6 0.020(8) 0.013(8) 0.021(7) 0.004(6) -0.003(6) 0.011(6)
O7 0.016(7) 0.016(8) 0.024(8) -0.001(6) 0.007(6) -0.005(6)
O8 0.017(7) 0.007(7) 0.024(7) 0.005(6) 0.008(6) -0.007(5)
O9 0.043(9) 0.004(7) 0.030(8) 0.007(6) 0.014(7) 0.001(6)
O10 0.034(9) 0.022(9) 0.034(9) -0.002(7) 0.008(7) -0.009(7)
O11 0.036(9) 0.010(8) 0.031(8) -0.002(6) 0.006(7) -0.003(6)
O12 0.011(7) 0.010(7) 0.026(8) -0.001(6) 0.005(6) -0.001(5)
O13 0.040(9) 0.024(9) 0.030(8) -0.008(7) 0.012(7) -0.010(7)
O14 0.024(8) 0.025(9) 0.037(9) 0.007(7) 0.010(7) 0.004(6)
O15 0.024(8) 0.015(8) 0.034(8) -0.004(6) 0.001(7) 0.000(6)
O16 0.036(9) 0.012(8) 0.046(9) 0.011(7) 0.017(8) 0.004(6)
O17 0.049(10) 0.011(8) 0.030(8) 0.002(6) 0.013(8) 0.001(7)
O18 0.022(8) 0.023(8) 0.019(7) 0.005(6) 0.009(6) 0.006(6)
O19 0.022(8) 0.019(8) 0.026(8) 0.004(6) 0.009(7) 0.000(6)
O21 0.009(7) 0.023(8) 0.034(8) 0.003(6) 0.008(6) 0.006(6)
O22 0.029(8) 0.023(9) 0.035(9) -0.011(7) 0.017(7) -0.003(6)
O23 0.017(8) 0.032(9) 0.031(8) 0.001(7) 0.019(7) 0.002(6)
O24 0.026(8) 0.015(8) 0.019(7) 0.006(6) 0.008(6) 0.009(6)
O25 0.021(8) 0.023(8) 0.027(8) 0.006(6) -0.004(7) 0.005(6)
O26 0.016(7) 0.027(9) 0.019(7) 0.000(6) 0.000(6) 0.004(6)
O27 0.016(8) 0.023(8) 0.034(8) 0.001(7) -0.004(7) 0.005(6)
O28 0.041(9) 0.008(8) 0.049(10) -0.005(7) 0.017(8) -0.005(6)
O29 0.030(8) 0.008(8) 0.033(8) -0.001(6) 0.008(7) 0.003(6)
O30 0.038(9) 0.017(8) 0.024(8) 0.006(6) 0.006(7) 0.014(6)
O31 0.013(8) 0.036(9) 0.030(8) 0.002(7) 0.002(7) 0.005(6)
O32 0.021(8) 0.027(9) 0.036(9) 0.009(7) -0.003(7) 0.003(6)
O33 0.025(8) 0.030(9) 0.029(8) 0.004(7) -0.007(7) 0.003(6)
O34 0.034(9) 0.018(8) 0.021(7) 0.009(6) 0.014(7) 0.015(6)
O35 0.014(7) 0.024(8) 0.028(8) 0.000(6) 0.004(7) 0.009(6)
O36 0.031(8) 0.026(8) 0.016(7) -0.003(6) 0.005(7) 0.001(6)
O37 0.015(8) 0.024(9) 0.049(10) -0.010(7) -0.009(7) 0.010(6)
O38 0.025(8) 0.022(9) 0.043(9) -0.007(7) -0.003(7) 0.001(6)
O39 0.015(7) 0.024(8) 0.033(8) 0.001(6) 0.003(7) 0.004(6)
O40 0.025(8) 0.009(7) 0.041(9) 0.002(6) 0.014(7) 0.003(6)
O41 0.028(8) 0.020(8) 0.030(8) 0.005(6) -0.002(7) 0.007(6)
O42 0.027(8) 0.023(8) 0.018(7) 0.003(6) 0.005(7) 0.007(6)
O43 0.037(9) 0.035(10) 0.025(8) 0.005(7) -0.006(7) -0.008(7)
O44 0.017(8) 0.042(10) 0.032(9) -0.005(7) -0.001(7) 0.001(7)
O45 0.034(9) 0.026(9) 0.028(8) 0.003(6) 0.011(7) 0.012(7)
O46 0.030(9) 0.031(9) 0.049(10) -0.011(8) 0.001(8) -0.009(7)
O47 0.023(8) 0.026(9) 0.027(8) -0.011(6) 0.000(7) -0.006(6)
O48 0.025(8) 0.010(8) 0.036(8) 0.001(6) 0.018(7) 0.006(6)
O49 0.021(8) 0.022(8) 0.029(8) 0.000(6) 0.011(7) 0.008(6)
O50 0.037(9) 0.023(9) 0.025(8) 0.008(6) 0.008(7) 0.002(6)
O51 0.025(8) 0.014(8) 0.026(8) -0.005(6) -0.005(7) 0.003(6)
O53 0.008(7) 0.023(8) 0.032(8) -0.008(6) 0.005(6) 0.003(6)
O54 0.030(9) 0.024(9) 0.040(9) -0.005(7) 0.009(7) -0.003(6)
O55 0.014(7) 0.018(8) 0.027(8) -0.006(6) 0.005(6) 0.005(6)
O56 0.018(8) 0.025(8) 0.033(8) 0.005(6) 0.013(7) 0.004(6)
O58 0.028(8) 0.014(8) 0.012(7) 0.002(6) -0.005(6) -0.005(6)
O59 0.032(9) 0.015(8) 0.026(8) -0.010(6) 0.000(7) -0.004(6)
O60 0.023(8) 0.013(8) 0.039(9) -0.002(6) 0.006(7) -0.007(6)
O61 0.025(9) 0.025(8) 0.021(8) 0.002(6) 0.008(7) 0.001(7)
O63 0.010(7) 0.026(8) 0.029(8) -0.005(6) 0.012(6) 0.001(6)
O64 0.013(7) 0.015(8) 0.026(8) -0.002(6) 0.000(6) -0.001(6)
O65 0.024(8) 0.015(8) 0.009(7) 0.004(6) -0.002(6) 0.006(6)
O66 0.020(8) 0.019(8) 0.019(7) 0.006(6) 0.002(6) 0.003(6)
O67 0.014(7) 0.016(8) 0.024(8) 0.012(6) 0.003(6) -0.001(6)
O68 0.008(7) 0.017(8) 0.046(9) 0.009(7) 0.008(7) -0.002(6)
O70 0.013(8) 0.035(9) 0.038(9) 0.001(7) -0.004(7) 0.012(6)
O71 0.047(10) 0.020(9) 0.038(9) 0.000(7) 0.016(8) -0.005(7)
O72 0.029(9) 0.035(10) 0.043(9) 0.006(7) 0.007(8) -0.001(7)
O73 0.017(9) 0.031(9) 0.049(10) -0.007(7) 0.014(8) 0.000(6)
O74 0.028(9) 0.022(9) 0.036(9) 0.002(7) -0.004(7) -0.011(6)
O75 0.021(8) 0.024(9) 0.033(8) -0.002(6) 0.010(7) 0.005(6)
O76 0.028(10) 0.028(9) 0.030(9) 0.004(7) 0.011(8) -0.012(7)
O77 0.051(13) 0.072(16) 0.17(2) -0.020(15) 0.035(15) -0.020(11)
O79 0.067(14) 0.066(14) 0.097(16) -0.008(12) 0.004(12) -0.034(11)
O82 0.045(10) 0.052(12) 0.058(11) 0.003(9) 0.028(9) -0.018(8)
O83 0.070(13) 0.044(12) 0.060(12) 0.003(9) 0.015(10) 0.006(9)
O84 0.077(15) 0.044(13) 0.103(17) -0.012(11) -0.027(14) 0.003(10)
O85 0.040(10) 0.037(12) 0.059(11) -0.002(9) 0.017(9) -0.017(8)
O86 0.035(10) 0.046(11) 0.030(9) -0.001(8) 0.002(8) 0.003(8)
O87 0.023(9) 0.029(9) 0.052(10) -0.008(7) 0.013(8) -0.003(7)
O88 0.025(10) 0.076(13) 0.038(10) 0.002(9) 0.017(8) -0.020(8)
O89 0.047(15) 0.052(16) 0.039(14) 0.000 0.015(12) 0.000
O92 0.049(11) 0.053(12) 0.056(11) -0.002(9) 0.015(9) -0.007(9)
O93 0.055(14) 0.20(3) 0.055(14) 0.005(16) 0.007(12) -0.025(15)
O94 0.039(10) 0.039(10) 0.058(11) 0.023(8) 0.028(9) 0.015(8)
K1 0.034(3) 0.018(3) 0.030(3) 0.003(2) 0.009(2) 0.001(2)
K2 0.037(3) 0.047(4) 0.047(3) -0.004(3) 0.011(3) 0.000(2)
C1 0.008(12) 0.040(15) 0.028(12) -0.012(11) 0.004(10) 0.007(10)
C2 0.035(16) 0.037(17) 0.052(16) -0.013(13) 0.022(13) -0.004(11)
C3 0.032(15) 0.034(16) 0.060(17) -0.019(13) 0.015(14) -0.009(12)
C4 0.019(14) 0.043(16) 0.048(15) -0.012(12) 0.014(12) -0.007(12)
C5 0.013(13) 0.017(13) 0.044(14) -0.007(11) -0.004(11) -0.008(10)
C6 0.037(16) 0.015(14) 0.045(15) -0.005(11) 0.008(13) -0.014(11)
C13 0.022(13) 0.032(14) 0.022(13) -0.016(10) 0.001(11) -0.010(10)
C14 0.043(16) 0.026(14) 0.030(14) -0.001(10) -0.007(13) 0.001(11)
C15 0.018(13) 0.043(15) 0.032(15) 0.010(11) -0.010(11) -0.001(10)
C16 0.029(15) 0.026(14) 0.030(14) -0.001(10) -0.008(12) 0.003(10)
C17 0.014(13) 0.022(13) 0.021(12) -0.007(9) -0.001(11) 0.005(9)
C18 0.033(16) 0.036(15) 0.031(14) -0.016(11) -0.002(14) 0.002(12)
C19 0.015(13) 0.055(18) 0.011(11) 0.007(11) -0.011(10) 0.005(11)
C20 0.049(17) 0.025(15) 0.048(16) 0.011(11) 0.023(13) -0.010(12)
C21 0.030(14) 0.035(16) 0.030(13) 0.015(11) 0.013(11) 0.006(12)
C22 0.038(16) 0.024(15) 0.048(15) 0.006(11) 0.019(13) -0.012(11)
C23 0.045(16) 0.014(13) 0.031(13) -0.001(10) 0.014(12) 0.008(11)
C24 0.036(16) 0.037(15) 0.017(12) -0.006(10) 0.013(11) 0.022(12)
C25 0.20(4) 0.03(2) 0.09(3) -0.007(19) 0.07(3) -0.01(2)
C26 0.13(4) 0.10(3) 0.08(3) -0.01(2) 0.04(3) -0.01(3)
C27 0.14(4) 0.06(2) 0.15(4) 0.00(2) -0.08(3) -0.02(2)
C29 0.13(3) 0.04(2) 0.14(3) -0.06(2) -0.10(3) 0.04(2)
C31 0.049(15) 0.018(13) 0.011(11) 0.000(9) 0.005(11) -0.001(11)
C32 0.027(14) 0.031(15) 0.045(15) 0.006(11) 0.017(12) 0.012(11)
C33 0.07(2) 0.031(16) 0.030(14) -0.003(11) 0.014(14) 0.009(13)
C34 0.027(14) 0.035(16) 0.049(16) -0.003(12) 0.004(12) 0.012(12)
C35 0.032(13) 0.008(12) 0.025(12) 0.006(9) -0.001(11) 0.004(10)
N1 0.020(11) 0.036(13) 0.018(9) -0.010(9) 0.001(8) -0.006(9)
N2 0.007(9) 0.019(10) 0.031(10) -0.003(8) -0.001(8) -0.004(7)
N3 0.028(11) 0.019(10) 0.019(11) -0.007(7) 0.016(9) -0.003(8)
N4 0.025(10) 0.015(11) 0.020(9) -0.004(8) 0.001(8) -0.002(8)
N5 0.073(18) 0.064(18) 0.051(15) -0.018(12) -0.002(14) -0.015(13)

loop_
_atom_type_symbol
_atom_type_description
_atom_type_scat_dispersion_real
_atom_type_scat_dispersion_imag
_atom_type_scat_source
O O 0.0492 0.0322 'International Tables Vol C Tables 4.2.6.8 and 6.1.1.4'
Tb Tb -9.1472 9.1891 'International Tables Vol C Tables 4.2.6.8 and 6.1.1.4'
W W -5.4734 5.5774 'International Tables Vol C Tables 4.2.6.8 and 6.1.1.4'
As As -0.9300 1.0051 'International Tables Vol C Tables 4.2.6.8 and 6.1.1.4'
N N 0.0311 0.0180 'International Tables Vol C Tables 4.2.6.8 and 6.1.1.4'
C C 0.0181 0.0091 'International Tables Vol C Tables 4.2.6.8 and 6.1.1.4'
K K 0.3868 1.0657 'International Tables Vol C Tables 4.2.6.8 and 6.1.1.4'
Li Li 0.0008 0.0003 'International Tables Vol C Tables 4.2.6.8 and 6.1.1.4'
H H 0.0000 0.0000 'International Tables Vol C Tables 4.2.6.8 and 6.1.1.4'

loop_
_geom_angle_atom_site_label_1
_geom_angle_atom_site_label_2
_geom_angle_atom_site_label_3
_geom_angle
_geom_angle_site_symmetry_1
_geom_angle_site_symmetry_3
O2 W1 O3 108.5(6) . .
O2 W1 O4 93.1(6) . .
O3 W1 O4 97.5(5) . .
O2 W1 O1 97.6(6) . .
O3 W1 O1 95.0(5) . .
O4 W1 O1 160.1(5) . .
O2 W1 O6 166.8(5) . .
O3 W1 O6 84.3(5) . .
O4 W1 O6 81.8(5) . .
O1 W1 O6 84.2(5) . .
O2 W1 O5 94.4(5) . .
O3 W1 O5 156.7(5) . .
O4 W1 O5 85.4(5) . .
O1 W1 O5 77.1(5) . .
O6 W1 O5 73.2(5) . .
O2 W1 Tb3 146.8(4) . .
O3 W1 Tb3 43.2(4) . .
O4 W1 Tb3 77.7(4) . .
O1 W1 Tb3 101.5(4) . .
O6 W1 Tb3 43.8(3) . .
O5 W1 Tb3 116.1(3) . .
O10 W2 O7 105.3(6) . .
O10 W2 O4 100.7(6) . .
O7 W2 O4 91.9(5) . .
O10 W2 O11 96.9(6) . .
O7 W2 O11 94.6(5) . .
O4 W2 O11 158.8(5) . .
O10 W2 O9 96.0(6) . .
O7 W2 O9 158.7(5) . .
O4 W2 O9 84.1(5) . .
O11 W2 O9 82.5(5) . .
O10 W2 O8 165.9(5) . .
O7 W2 O8 87.4(5) . .
O4 W2 O8 84.5(4) . .
O11 W2 O8 75.8(5) . .
O9 W2 O8 71.3(5) . .
O28 W3 O17 104.6(6) . .
O28 W3 O29 99.3(6) . .
O17 W3 O29 92.7(6) . .
O28 W3 O9 102.0(6) . .
O17 W3 O9 152.1(6) . .
O29 W3 O9 90.9(5) . .
O28 W3 O15 95.3(6) . .
O17 W3 O15 85.5(6) . .
O29 W3 O15 165.3(5) . .
O9 W3 O15 84.1(5) . .
O28 W3 O8 170.8(5) . .
O17 W3 O8 80.4(5) . .
O29 W3 O8 88.0(5) . .
O9 W3 O8 72.1(5) . .
O15 W3 O8 77.3(5) . .
O30 W4 O22 104.7(6) . .
O30 W4 O29 99.4(6) . .
O22 W4 O29 91.1(6) . .
O30 W4 O6 103.1(6) . .
O22 W4 O6 151.7(5) . .
O29 W4 O6 89.9(5) . .
O30 W4 O26 97.8(6) . .
O22 W4 O26 84.3(5) . .
O29 W4 O26 162.8(5) . .
O6 W4 O26 86.4(5) . .
O30 W4 O5 172.1(5) . .
O22 W4 O5 79.5(5) . .
O29 W4 O5 87.1(5) . .
O6 W4 O5 72.3(5) . .
O26 W4 O5 75.8(5) . .
O13 W5 O15 99.5(6) . .
O13 W5 O12 100.3(6) . .
O15 W5 O12 160.1(5) . .
O13 W5 O14 103.7(6) . .
O15 W5 O14 90.1(6) . .
O12 W5 O14 87.2(5) . .
O13 W5 O11 103.2(6) . .
O15 W5 O11 86.0(5) . .
O12 W5 O11 87.6(5) . .
O14 W5 O11 153.1(6) . .
O13 W5 O8 175.0(5) . .
O15 W5 O8 77.2(5) . .
O12 W5 O8 82.9(5) . .
O14 W5 O8 80.2(5) . .
O11 W5 O8 72.9(5) . .
O27 W6 O26 101.1(6) . .
O27 W6 O24 104.0(6) . .
O26 W6 O24 87.9(5) . .
O27 W6 O1 105.0(5) . .
O26 W6 O1 87.2(5) . .
O24 W6 O1 151.0(5) . .
O27 W6 O25 101.1(6) . .
O26 W6 O25 157.7(6) . .
O24 W6 O25 89.0(5) . .
O1 W6 O25 84.8(5) . .
O27 W6 O5 174.7(5) . .
O26 W6 O5 75.8(5) . .
O24 W6 O5 80.4(5) . .
O1 W6 O5 70.7(4) . .
O25 W6 O5 81.9(5) . .
O16 W7 O19 101.9(6) . .
O16 W7 O14 100.3(6) . .
O19 W7 O14 90.8(6) . .
O16 W7 O18 97.8(6) . .
O19 W7 O18 95.1(5) . .
O14 W7 O18 159.4(5) . .
O16 W7 O17 95.7(6) . .
O19 W7 O17 162.3(5) . .
O14 W7 O17 83.6(6) . .
O18 W7 O17 84.9(5) . .
O16 W7 O20 170.7(5) . .
O19 W7 O20 80.7(5) . .
O14 W7 O20 88.5(5) . .
O18 W7 O20 73.0(5) . .
O17 W7 O20 82.3(5) . .
O23 W8 O21 102.1(6) . .
O23 W8 O24 100.7(6) . .
O21 W8 O24 92.0(6) . .
O23 W8 O18 95.7(6) . .
O21 W8 O18 95.1(5) . .
O24 W8 O18 160.3(5) . .
O23 W8 O22 95.4(6) . .
O21 W8 O22 162.3(5) . .
O24 W8 O22 82.1(5) . .
O18 W8 O22 85.7(5) . .
O23 W8 O20 169.0(6) . .
O21 W8 O20 81.8(5) . .
O24 W8 O20 89.3(5) . .
O18 W8 O20 73.6(5) . .
O22 W8 O20 81.4(5) . .
O33 W9 O31 105.3(6) . .
O33 W9 O32 102.2(6) . .
O31 W9 O32 93.2(6) . .
O33 W9 O34 96.8(6) . .
O31 W9 O34 92.0(6) . .
O32 W9 O34 158.1(5) . .
O33 W9 O36 93.3(6) . .
O31 W9 O36 161.4(6) . .
O32 W9 O36 84.1(6) . .
O34 W9 O36 84.2(5) . .
O33 W9 O35 160.9(6) . .
O31 W9 O35 91.7(5) . .
O32 W9 O35 85.1(5) . .
O34 W9 O35 73.5(5) . .
O36 W9 O35 69.7(5) . .
O38 W10 O39 103.9(6) . .
O38 W10 O32 101.1(6) . .
O39 W10 O32 94.4(6) . .
O38 W10 O41 99.3(6) . .
O39 W10 O41 94.0(6) . .
O32 W10 O41 155.3(6) . .
O38 W10 O37 91.4(6) . .
O39 W10 O37 164.6(5) . .
O32 W10 O37 82.2(6) . .
O41 W10 O37 83.6(6) . .
O38 W10 O40 161.1(6) . .
O39 W10 O40 93.8(5) . .
O32 W10 O40 83.7(5) . .
O41 W10 O40 72.6(5) . .
O37 W10 O40 71.0(5) . .
O43 W11 O45 102.0(6) . .
O43 W11 O36 102.2(6) . .
O45 W11 O36 155.0(6) . .
O43 W11 O44 100.3(6) . .
O45 W11 O44 90.0(6) . .
O36 W11 O44 91.4(6) . .
O43 W11 O42 99.4(6) . .
O45 W11 O42 84.1(6) . .
O36 W11 O42 86.2(5) . .
O44 W11 O42 160.2(5) . .
O43 W11 O35 172.0(6) . .
O45 W11 O35 83.3(5) . .
O36 W11 O35 72.0(5) . .
O44 W11 O35 85.6(5) . .
O42 W11 O35 75.0(5) . .
O46 W12 O37 103.3(6) . .
O46 W12 O44 102.9(7) . .
O37 W12 O44 97.1(6) . .
O46 W12 O47 97.7(6) . .
O37 W12 O47 87.3(6) . .
O44 W12 O47 157.2(6) . .
O46 W12 O48 98.1(6) . .
O37 W12 O48 156.2(6) . .
O44 W12 O48 87.9(5) . .
O47 W12 O48 79.6(5) . .
O46 W12 O40 171.4(6) . .
O37 W12 O40 74.6(5) . .
O44 W12 O40 85.7(5) . .
O47 W12 O40 73.9(5) . .
O48 W12 O40 82.6(5) . .
O50 W13 O34 102.3(6) . .
O50 W13 O42 102.0(6) . .
O34 W13 O42 88.7(6) . .
O50 W13 O49 100.4(6) . .
O34 W13 O49 93.1(5) . .
O42 W13 O49 156.6(6) . .
O50 W13 O51 101.5(6) . .
O34 W13 O51 156.2(6) . .
O42 W13 O51 85.1(5) . .
O49 W13 O51 83.8(5) . .
O50 W13 O35 176.5(5) . .
O34 W13 O35 74.6(5) . .
O42 W13 O35 76.6(5) . .
O49 W13 O35 81.4(5) . .
O51 W13 O35 81.6(5) . .
O50 W13 K1 79.2(4) . .
O34 W13 K1 146.8(4) . .
O42 W13 K1 123.7(4) . .
O49 W13 K1 54.6(4) . .
O51 W13 K1 41.4(4) . .
O35 W13 K1 104.2(3) . .
O54 W14 O52 103.1(6) . .
O54 W14 O47 100.2(6) . .
O52 W14 O47 156.5(6) . .
O54 W14 O41 99.7(6) . .
O52 W14 O41 92.2(5) . .
O47 W14 O41 87.1(6) . .
O54 W14 O53 100.7(6) . .
O52 W14 O53 87.4(5) . .
O47 W14 O53 85.1(5) . .
O41 W14 O53 159.2(6) . .
O54 W14 O40 173.8(6) . .
O52 W14 O40 80.2(5) . .
O47 W14 O40 77.0(5) . .
O41 W14 O40 74.8(5) . .
O53 W14 O40 84.6(5) . .
O56 W15 O57 100.8(6) . .
O56 W15 O51 100.3(6) . .
O57 W15 O51 94.3(5) . .
O56 W15 O55 99.2(6) . .
O57 W15 O55 88.0(5) . .
O51 W15 O55 159.5(5) . .
O56 W15 O45 96.7(6) . .
O57 W15 O45 162.0(5) . .
O51 W15 O45 87.0(5) . .
O55 W15 O45 84.8(5) . .
O56 W15 O58 171.3(5) . .
O57 W15 O58 82.7(5) . .
O51 W15 O58 87.3(5) . .
O55 W15 O58 72.8(5) . .
O45 W15 O58 79.5(5) . .
O56 W15 K1 96.4(4) . .
O57 W15 K1 44.8(4) . .
O51 W15 K1 50.8(4) . .
O55 W15 K1 132.4(4) . .
O45 W15 K1 137.4(4) . .
O58 W15 K1 91.7(3) . .
O59 W16 O48 98.6(6) . .
O59 W16 O53 102.2(6) . .
O48 W16 O53 90.5(5) . .
O59 W16 O55 95.8(6) . .
O48 W16 O55 93.2(5) . .
O53 W16 O55 160.8(5) . .
O59 W16 O60 94.8(5) . .
O48 W16 O60 166.6(5) . .
O53 W16 O60 86.1(5) . .
O55 W16 O60 86.0(5) . .
O59 W16 O58 170.1(6) . .
O48 W16 O58 86.6(5) . .
O53 W16 O58 86.1(5) . .
O55 W16 O58 75.4(5) . .
O60 W16 O58 80.3(5) . .
O63 W17 O65 105.1(6) . .
O63 W17 O12 94.6(5) . .
O65 W17 O12 97.8(5) . .
O63 W17 O49 98.9(6) . .
O65 W17 O49 98.0(5) . .
O12 W17 O49 155.8(5) . .
O63 W17 O66 163.9(5) . .
O65 W17 O66 91.0(5) . .
O12 W17 O66 81.8(5) . .
O49 W17 O66 79.6(5) . .
O63 W17 N2 91.7(6) . .
O65 W17 N2 163.2(5) . .
O12 W17 N2 79.1(5) . .
O49 W17 N2 80.5(6) . .
O66 W17 N2 72.2(5) . .
O63 W17 K1 147.5(4) . .
O65 W17 K1 54.3(4) . .
O12 W17 K1 111.7(4) . .
O49 W17 K1 64.4(4) . .
O66 W17 K1 45.7(3) . .
N2 W17 K1 111.2(4) . .
O64 W18 O62 104.5(6) . .
O64 W18 O25 96.4(6) . .
O62 W18 O25 97.3(6) . .
O64 W18 O52 100.4(5) . .
O62 W18 O52 95.7(5) . .
O25 W18 O52 155.5(5) . .
O64 W18 O61 93.4(5) . .
O62 W18 O61 162.0(5) . .
O25 W18 O61 81.7(5) . .
O52 W18 O61 79.6(5) . .
O64 W18 N1 164.4(6) . .
O62 W18 N1 91.0(6) . .
O25 W18 N1 79.6(5) . .
O52 W18 N1 79.5(5) . .
O61 W18 N1 71.1(6) . .
O67 W19 O68 102.7(6) . .
O67 W19 O60 107.2(6) . .
O68 W19 O60 98.4(6) . .
O67 W19 O69 89.4(5) . .
O68 W19 O69 92.9(5) . .
O60 W19 O69 157.1(5) . .
O67 W19 O57 92.9(5) . .
O68 W19 O57 161.8(5) . .
O60 W19 O57 85.7(5) . .
O69 W19 O57 77.7(5) . .
O67 W19 N6 161.4(6) . .
O68 W19 N6 84.8(6) . .
O60 W19 N6 88.3(6) . .
O69 W19 N6 73.0(5) . .
O57 W19 N6 77.6(5) . .
O67 W19 K1 57.3(4) . .
O68 W19 K1 135.7(4) . .
O60 W19 K1 124.4(4) . .
O69 W19 K1 52.2(4) . .
O57 W19 K1 48.0(4) . .
N6 W19 K1 105.6(4) . .
O20 As1 O8 98.9(6) . .
O20 As1 O5 99.0(6) . .
O8 As1 O5 99.0(6) . .
O58 As2 O35 98.3(6) . .
O58 As2 O40 96.8(6) . .
O35 As2 O40 95.6(6) . .
O19 Tb1 O62 132.0(4) . .
O19 Tb1 O63 80.1(4) . .
O62 Tb1 O63 77.7(4) . .
O19 Tb1 O21 81.0(4) . .
O62 Tb1 O21 82.9(4) . .
O63 Tb1 O21 131.6(4) . .
O19 Tb1 O39 154.9(4) . .
O62 Tb1 O39 72.2(4) . .
O63 Tb1 O39 116.4(4) . .
O21 Tb1 O39 98.5(4) . .
O19 Tb1 O70 76.6(5) . .
O62 Tb1 O70 142.7(5) . .
O63 Tb1 O70 137.6(5) . .
O21 Tb1 O70 78.7(5) . .
O39 Tb1 O70 78.8(5) . .
O19 Tb1 O31 100.5(5) . .
O62 Tb1 O31 112.4(4) . .
O63 Tb1 O31 72.7(4) . .
O21 Tb1 O31 154.9(4) . .
O39 Tb1 O31 69.5(5) . .
O70 Tb1 O31 77.4(5) . .
O19 Tb1 O20 61.3(4) . .
O62 Tb1 O20 71.3(4) . .
O63 Tb1 O20 70.8(4) . .
O21 Tb1 O20 61.0(4) . .
O39 Tb1 O20 139.9(4) . .
O70 Tb1 O20 124.3(4) . .
O31 Tb1 O20 141.4(4) . .
O65 Tb2 O64 79.1(4) . .
O65 Tb2 O7 81.7(4) . .
O64 Tb2 O7 121.7(4) . .
O65 Tb2 O76 73.4(5) . .
O64 Tb2 O76 142.6(5) . .
O7 Tb2 O76 79.2(4) . .
O65 Tb2 O75 139.4(4) . .
O64 Tb2 O75 73.8(4) . .
O7 Tb2 O75 138.5(4) . .
O76 Tb2 O75 112.6(5) . .
O65 Tb2 O2 125.9(4) . .
O64 Tb2 O2 78.1(4) . .
O7 Tb2 O2 70.2(4) . .
O76 Tb2 O2 139.0(5) . .
O75 Tb2 O2 77.2(4) . .
O65 Tb2 O67 73.3(4) . .
O64 Tb2 O67 75.1(4) . .
O7 Tb2 O67 146.7(4) . .
O76 Tb2 O67 72.9(4) . .
O75 Tb2 O67 70.9(4) . .
O2 Tb2 O67 142.8(4) . .
O65 Tb2 N3 135.6(5) . .
O64 Tb2 N3 145.2(5) . .
O7 Tb2 N3 74.8(5) . .
O76 Tb2 N3 65.6(5) . .
O75 Tb2 N3 75.0(5) . .
O2 Tb2 N3 80.3(5) . .
O67 Tb2 N3 108.5(4) . .
O65 Tb2 K1 45.9(3) . .
O64 Tb2 K1 105.1(3) . .
O7 Tb2 K1 99.3(3) . .
O76 Tb2 K1 37.7(3) . .
O75 Tb2 K1 114.0(3) . .
O2 Tb2 K1 168.7(3) . .
O67 Tb2 K1 47.4(3) . .
N3 Tb2 K1 101.4(3) . .
O73 Tb3 O68 107.9(5) . 5_575
O73 Tb3 O71 84.1(5) . .
O68 Tb3 O71 146.9(5) 5_575 .
O73 Tb3 O74 71.8(5) . .
O68 Tb3 O74 78.5(5) 5_575 .
O71 Tb3 O74 76.3(5) . .
O73 Tb3 O6 86.7(5) . .
O68 Tb3 O6 135.9(4) 5_575 .
O71 Tb3 O6 73.8(5) . .
O74 Tb3 O6 144.7(4) . .
O73 Tb3 O72 142.0(5) . .
O68 Tb3 O72 78.2(5) 5_575 .
O71 Tb3 O72 74.1(5) . .
O74 Tb3 O72 73.0(5) . .
O6 Tb3 O72 115.4(5) . .
O73 Tb3 O3 142.8(5) . .
O68 Tb3 O3 79.4(5) 5_575 .
O71 Tb3 O3 109.8(4) . .
O74 Tb3 O3 144.0(5) . .
O6 Tb3 O3 65.9(4) . .
O72 Tb3 O3 74.9(5) . .
O73 Tb3 N4 66.0(5) . .
O68 Tb3 N4 77.9(5) 5_575 .
O71 Tb3 N4 134.1(5) . .
O74 Tb3 N4 121.5(5) . .
O6 Tb3 N4 70.5(5) . .
O72 Tb3 N4 148.5(5) . .
O3 Tb3 N4 80.7(5) . .
O73 Tb3 W1 123.9(4) . .
O68 Tb3 W1 108.7(3) 5_575 .
O71 Tb3 W1 87.5(3) . .
O74 Tb3 W1 156.6(3) . .
O6 Tb3 W1 38.1(3) . .
O72 Tb3 W1 86.5(4) . .
O3 Tb3 W1 29.8(3) . .
N4 Tb3 W1 82.0(4) . .
O83 Tb4 O78 140.9(8) . .
O83 Tb4 O77 85.8(7) . .
O78 Tb4 O77 83.3(9) . .
O83 Tb4 O82 79.4(6) . .
O78 Tb4 O82 83.4(8) . .
O77 Tb4 O82 137.1(7) . .
O83 Tb4 O79 138.7(7) . .
O78 Tb4 O79 74.1(9) . .
O77 Tb4 O79 76.3(8) . .
O82 Tb4 O79 137.3(7) . .
O83 Tb4 O80 134.5(9) . .
O78 Tb4 O80 69.1(10) . .
O77 Tb4 O80 139.0(9) . .
O82 Tb4 O80 70.6(9) . .
O79 Tb4 O80 67.5(9) . .
O83 Tb4 O81 78.9(9) . .
O78 Tb4 O81 126.7(11) . .
O77 Tb4 O81 146.1(10) . .
O82 Tb4 O81 69.4(9) . .
O79 Tb4 O81 95.6(10) . .
O80 Tb4 O81 59.1(11) . .
O83 Tb4 N5 64.6(7) . .
O78 Tb4 N5 145.6(9) . .
O77 Tb4 N5 75.4(8) . .
O82 Tb4 N5 130.2(7) . .
O79 Tb4 N5 74.8(7) . .
O80 Tb4 N5 111.4(9) . .
O81 Tb4 N5 70.7(10) . .
O83 Tb4 O59 71.7(5) . .
O78 Tb4 O59 69.2(8) . .
O77 Tb4 O59 69.7(6) . .
O82 Tb4 O59 67.4(5) . .
O79 Tb4 O59 132.0(6) . .
O80 Tb4 O59 122.9(8) . .
O81 Tb4 O59 131.1(9) . .
N5 Tb4 O59 125.1(6) . .
W6 O1 W1 120.1(6) . .
W1 O2 Tb2 156.1(7) . .
W1 O3 Tb3 107.0(5) . .
W1 O4 W2 144.0(7) . .
As1 O5 W1 115.9(6) . .
As1 O5 W4 130.8(6) . .
W1 O5 W4 98.1(5) . .
As1 O5 W6 124.0(6) . .
W1 O5 W6 92.0(4) . .
W4 O5 W6 86.7(4) . .
W4 O6 W1 116.2(6) . .
W4 O6 Tb3 144.8(6) . .
W1 O6 Tb3 98.1(4) . .
W2 O7 Tb2 160.7(7) . .
As1 O8 W2 114.1(6) . .
As1 O8 W3 132.4(6) . .
W2 O8 W3 97.3(4) . .
As1 O8 W5 123.3(6) . .
W2 O8 W5 91.5(4) . .
W3 O8 W5 88.7(4) . .
W3 O9 W2 119.2(7) . .
W5 O11 W2 119.6(7) . .
W17 O12 W5 156.7(7) . .
W5 O14 W7 146.3(8) . .
W5 O15 W3 116.4(6) . .
W3 O17 W7 147.9(8) . .
W8 O18 W7 118.9(6) . .
W7 O19 Tb1 127.6(6) . .
As1 O20 W8 130.3(6) . .
As1 O20 W7 128.3(6) . .
W8 O20 W7 93.5(5) . .
As1 O20 Tb1 111.8(6) . .
W8 O20 Tb1 90.5(4) . .
W7 O20 Tb1 90.3(4) . .
W8 O21 Tb1 126.7(6) . .
W4 O22 W8 149.8(8) . .
W8 O23 K2 143.2(7) . .
W6 O24 W8 148.0(7) . .
W18 O25 W6 156.4(7) . .
W6 O26 W4 121.3(7) . .
W4 O29 W3 153.7(8) . .
W4 O30 K2 148.5(7) . 2
W9 O31 Tb1 159.3(7) . .
W10 O32 W9 140.2(8) . .
W13 O34 W9 119.6(6) . .
As2 O35 W9 119.5(6) . .
As2 O35 W13 118.0(6) . .
W9 O35 W13 92.3(5) . .
As2 O35 W11 131.2(7) . .
W9 O35 W11 96.1(5) . .
W13 O35 W11 90.2(4) . .
W11 O36 W9 122.1(6) . .
W12 O37 W10 120.3(6) . .
W10 O39 Tb1 158.9(7) . .
As2 O40 W14 116.6(6) . .
As2 O40 W10 119.4(6) . .
W14 O40 W10 93.2(5) . .
As2 O40 W12 132.8(7) . .
W14 O40 W12 91.5(4) . .
W10 O40 W12 94.0(5) . .
W14 O41 W10 119.4(7) . .
W13 O42 W11 118.1(6) . .
W12 O44 W11 158.1(8) . .
W11 O45 W15 144.8(8) . .
W14 O47 W12 117.6(7) . .
W16 O48 W12 144.4(7) . .
W17 O49 W13 161.3(8) . .
W17 O49 K1 85.5(4) . .
W13 O49 K1 98.2(4) . .
W15 O51 W13 145.9(7) . .
W15 O51 K1 99.9(5) . .
W13 O51 K1 112.5(5) . .
W14 O52 W18 158.3(7) . .
W16 O53 W14 141.0(7) . .
W16 O55 W15 115.6(6) . .
W15 O57 W19 144.7(7) . .
W15 O57 K1 107.4(5) . .
W19 O57 K1 98.3(5) . .
As2 O58 W16 131.8(7) . .
As2 O58 W15 128.8(6) . .
W16 O58 W15 96.0(5) . .
W16 O59 Tb4 147.1(7) . .
W19 O60 W16 147.3(8) . .
C6 O61 W18 121.9(13) . .
W18 O62 Tb1 169.6(7) . .
W17 O63 Tb1 166.4(7) . .
W18 O64 Tb2 157.8(7) . .
W17 O65 Tb2 154.1(7) . .
W17 O65 K1 98.0(5) . .
Tb2 O65 K1 101.3(4) . .
C12 O66 W17 122.0(13) . .
C12 O66 K1 131.4(12) . .
W17 O66 K1 99.9(5) . .
W19 O67 Tb2 154.9(6) . .
W19 O67 K1 95.1(5) . .
Tb2 O67 K1 96.5(4) . .
W19 O68 Tb3 163.3(8) . 5_575
C36 O69 W19 123.7(12) . .
C36 O69 K1 112.4(11) . .
W19 O69 K1 94.1(4) . .
C24 O73 Tb3 126.1(13) . .
C18 O76 Tb2 124.2(14) . .
C18 O76 K1 124.8(13) . .
Tb2 O76 K1 110.5(5) . .
C30 O83 Tb4 132(2) . .
C24 O86 K2 119.4(13) . 2
K2 O89 K2 88.7(7) 2 .
O93 K1 O66 102.1(7) . .
O93 K1 O76 80.2(5) . .
O66 K1 O76 84.1(4) . .
O93 K1 O57 116.9(7) . .
O66 K1 O57 139.8(4) . .
O76 K1 O57 110.6(4) . .
O93 K1 O92 68.4(6) . .
O66 K1 O92 109.1(5) . .
O76 K1 O92 147.7(5) . .
O57 K1 O92 78.6(4) . .
O93 K1 O69 76.1(6) . .
O66 K1 O69 154.3(4) . .
O76 K1 O69 70.3(4) . .
O57 K1 O69 53.9(4) . .
O92 K1 O69 94.2(4) . .
O93 K1 O51 135.7(5) . .
O66 K1 O51 89.3(4) . .
O76 K1 O51 144.0(4) . .
O57 K1 O51 56.4(4) . .
O92 K1 O51 67.4(4) . .
O69 K1 O51 110.1(4) . .
O93 K1 O65 132.7(6) . .
O66 K1 O65 57.4(4) . .
O76 K1 O65 57.3(4) . .
O57 K1 O65 98.4(4) . .
O92 K1 O65 154.3(4) . .
O69 K1 O65 104.6(3) . .
O51 K1 O65 89.5(4) . .
O93 K1 O67 120.9(6) . .
O66 K1 O67 112.6(4) . .
O76 K1 O67 58.7(4) . .
O57 K1 O67 55.5(4) . .
O92 K1 O67 133.0(4) . .
O69 K1 O67 52.2(3) . .
O51 K1 O67 92.2(4) . .
O65 K1 O67 55.3(3) . .
O93 K1 O49 147.4(7) . .
O66 K1 O49 48.6(3) . .
O76 K1 O49 106.2(4) . .
O57 K1 O49 91.3(4) . .
O92 K1 O49 104.3(4) . .
O69 K1 O49 136.5(4) . .
O51 K1 O49 47.3(3) . .
O65 K1 O49 50.0(3) . .
O67 K1 O49 88.0(3) . .
O93 K1 W19 109.7(6) . .
O66 K1 W19 139.1(3) . .
O76 K1 W19 76.9(3) . .
O57 K1 W19 33.8(3) . .
O92 K1 W19 106.1(4) . .
O69 K1 W19 33.6(2) . .
O51 K1 W19 85.5(3) . .
O65 K1 W19 82.0(2) . .
O67 K1 W19 27.6(2) . .
O49 K1 W19 102.9(2) . .
O93 K1 W15 127.0(6) . .
O66 K1 W15 117.8(3) . .
O76 K1 W15 134.1(3) . .
O57 K1 W15 27.8(3) . .
O92 K1 W15 66.4(3) . .
O69 K1 W15 80.9(3) . .
O51 K1 W15 29.3(2) . .
O65 K1 W15 99.1(3) . .
O67 K1 W15 75.5(3) . .
O49 K1 W15 71.5(2) . .
W19 K1 W15 60.02(7) . .
O86 K2 O30 71.3(4) 2 2
O86 K2 O91 66.9(8) 2 .
O30 K2 O91 106.8(7) 2 .
O86 K2 O23 77.5(4) 2 .
O30 K2 O23 132.0(4) 2 .
O91 K2 O23 92.8(7) . .
O86 K2 O89 114.7(5) 2 .
O30 K2 O89 77.3(3) 2 .
O91 K2 O89 175.9(7) . .
O23 K2 O89 83.9(4) . .
O86 K2 O90 135.2(8) 2 .
O30 K2 O90 152.4(7) 2 .
O91 K2 O90 83.5(9) . .
O23 K2 O90 71.1(7) . .
O89 K2 O90 93.1(7) . .
O86 K2 C24 17.7(4) 2 2
O30 K2 C24 55.9(4) 2 2
O91 K2 C24 81.8(8) . 2
O23 K2 C24 85.5(5) . 2
O89 K2 C24 100.4(5) . 2
O90 K2 C24 151.6(8) . 2
O86 K2 K2 153.6(4) 2 2
O30 K2 K2 85.3(3) 2 2
O91 K2 K2 134.3(7) . 2
O23 K2 K2 111.6(3) . 2
O89 K2 K2 45.6(3) . 2
O90 K2 K2 70.0(7) . 2
C24 K2 K2 135.8(4) 2 2
N1 C1 C2 120(2) . .
C3 C2 C1 119(2) . .
C2 C3 C4 119(2) . .
C5 C4 C3 117(2) . .
N1 C5 C4 124(2) . .
N1 C5 C6 114.7(19) . .
C4 C5 C6 121(2) . .
O85 C6 O61 123(2) . .
O85 C6 C5 121(2) . .
O61 C6 C5 116(2) . .
N2 C7 C8 122.3(18) . .
C9 C8 C7 118.1(19) . .
C8 C9 C10 120.3(19) . .
C11 C10 C9 114.4(18) . .
N2 C11 C10 125.3(19) . .
N2 C11 C12 115.2(18) . .
C10 C11 C12 119.4(18) . .
O94 C12 O66 125(2) . .
O94 C12 C11 121(2) . .
O66 C12 C11 113.9(18) . .
N3 C13 C14 123.3(19) . .
C15 C14 C13 114.5(19) . .
C16 C15 C14 121.8(19) . .
C17 C16 C15 117(2) . .
N3 C17 C16 124.5(19) . .
N3 C17 C18 116.1(18) . .
C16 C17 C18 119(2) . .
O88 C18 O76 123(2) . .
O88 C18 C17 120(2) . .
O76 C18 C17 116(2) . .
N4 C19 C20 120(2) . .
C21 C20 C19 118(2) . .
C20 C21 C22 122(2) . .
C21 C22 C23 117(2) . .
N4 C23 C22 124(2) . .
N4 C23 C24 113.9(19) . .
C22 C23 C24 122.0(19) . .
O86 C24 O73 127(2) . .
O86 C24 C23 117(2) . .
O73 C24 C23 116.6(18) . .
O86 C24 K2 42.8(10) . 2
O73 C24 K2 130.6(14) . 2
C23 C24 K2 95.1(13) . 2
C26 C25 N5 117(4) . .
C27 C26 C25 121(4) . .
C26 C27 C28 122(4) . .
C29 C28 C27 115(3) . .
N5 C29 C28 128(3) . .
N5 C29 C30 115(3) . .
C28 C29 C30 117(3) . .
O84 C30 O83 129(3) . .
O84 C30 C29 121(3) . .
O83 C30 C29 110(3) . .
N6 C31 C32 125(2) . .
C31 C32 C33 117(2) . .
C32 C33 C34 122(2) . .
C33 C34 C35 117(2) . .
N6 C35 C34 121.7(19) . .
N6 C35 C36 113.4(17) . .
C34 C35 C36 125(2) . .
O87 C36 O69 124.3(19) . .
O87 C36 C35 120.6(19) . .
O69 C36 C35 115.1(18) . .
C5 N1 C1 120.9(18) . .
C5 N1 W18 116.4(14) . .
C1 N1 W18 122.5(15) . .
C11 N2 C7 119.2(17) . .
C11 N2 W17 115.7(12) . .
C7 N2 W17 124.8(13) . .
C13 N3 C17 118.9(17) . .
C13 N3 Tb2 124.3(13) . .
C17 N3 Tb2 116.8(12) . .
C19 N4 C23 118.8(18) . .
C19 N4 Tb3 124.2(14) . .
C23 N4 Tb3 115.6(13) . .
C29 N5 C25 117(3) . .
C29 N5 Tb4 117.0(19) . .
C25 N5 Tb4 126(2) . .
C31 N6 C35 118.0(17) . .
C31 N6 W19 128.0(14) . .
C35 N6 W19 114.0(12) . .

loop_
_geom_bond_atom_site_label_1
_geom_bond_atom_site_label_2
_geom_bond_distance
_geom_bond_site_symmetry_2
W1 O2 1.760(13) .
W1 O3 1.769(13) .
W1 O4 1.870(12) .
W1 O1 1.929(12) .
W1 O6 2.123(12) .
W1 O5 2.171(12) .
W1 Tb3 3.4067(15) .
W2 O10 1.730(14) .
W2 O7 1.781(12) .
W2 O4 1.934(12) .
W2 O11 1.943(13) .
W2 O9 2.059(13) .
W2 O8 2.266(12) .
W3 O28 1.746(13) .
W3 O17 1.857(14) .
W3 O29 1.911(13) .
W3 O9 1.937(13) .
W3 O15 1.989(14) .
W3 O8 2.323(12) .
W4 O30 1.736(13) .
W4 O22 1.831(14) .
W4 O29 1.870(13) .
W4 O6 1.922(11) .
W4 O26 1.958(13) .
W4 O5 2.373(12) .
W5 O13 1.720(14) .
W5 O15 1.891(13) .
W5 O12 1.897(12) .
W5 O14 1.904(13) .
W5 O11 1.924(13) .
W5 O8 2.397(11) .
W6 O27 1.718(14) .
W6 O26 1.840(13) .
W6 O24 1.902(12) .
W6 O1 1.915(12) .
W6 O25 1.921(13) .
W6 O5 2.451(12) .
W7 O16 1.712(13) .
W7 O19 1.822(13) .
W7 O14 1.934(13) .
W7 O18 1.937(12) .
W7 O17 2.037(14) .
W7 O20 2.292(13) .
W8 O23 1.708(12) .
W8 O21 1.796(13) .
W8 O24 1.920(12) .
W8 O18 1.926(13) .
W8 O22 2.060(13) .
W8 O20 2.274(12) .
W9 O33 1.729(13) .
W9 O31 1.756(13) .
W9 O32 1.946(14) .
W9 O34 1.980(13) .
W9 O36 2.058(12) .
W9 O35 2.294(12) .
W10 O38 1.743(13) .
W10 O39 1.758(13) .
W10 O32 1.890(14) .
W10 O41 1.975(13) .
W10 O37 2.092(14) .
W10 O40 2.315(12) .
W11 O43 1.723(14) .
W11 O45 1.868(13) .
W11 O36 1.869(13) .
W11 O44 1.933(14) .
W11 O42 1.965(13) .
W11 O35 2.327(13) .
W12 O46 1.716(14) .
W12 O37 1.834(13) .
W12 O44 1.860(14) .
W12 O47 1.983(14) .
W12 O48 2.007(12) .
W12 O40 2.344(13) .
W13 O50 1.688(14) .
W13 O34 1.875(12) .
W13 O42 1.879(13) .
W13 O49 1.902(13) .
W13 O51 1.962(12) .
W13 O35 2.326(13) .
W13 K1 4.126(5) .
W14 O54 1.709(14) .
W14 O52 1.890(12) .
W14 O47 1.893(13) .
W14 O41 1.894(13) .
W14 O53 1.927(12) .
W14 O40 2.284(13) .
W15 O56 1.742(12) .
W15 O57 1.834(12) .
W15 O51 1.864(13) .
W15 O55 1.978(13) .
W15 O45 2.005(14) .
W15 O58 2.231(13) .
W15 K1 3.754(5) .
W16 O59 1.715(13) .
W16 O48 1.836(13) .
W16 O53 1.892(12) .
W16 O55 1.899(12) .
W16 O60 2.039(13) .
W16 O58 2.183(12) .
W17 O63 1.758(11) .
W17 O65 1.762(12) .
W17 O12 1.869(12) .
W17 O49 1.888(13) .
W17 O66 2.153(12) .
W17 N2 2.299(16) .
W17 K1 3.757(5) .
W18 O64 1.770(12) .
W18 O62 1.777(13) .
W18 O25 1.861(13) .
W18 O52 1.913(12) .
W18 O61 2.167(13) .
W18 N1 2.320(16) .
W19 O67 1.719(13) .
W19 O68 1.774(13) .
W19 O60 1.833(12) .
W19 O69 2.052(12) .
W19 O57 2.075(12) .
W19 N6 2.287(16) .
W19 K1 3.694(4) .
As1 O20 1.747(13) .
As1 O8 1.806(11) .
As1 O5 1.833(12) .
As2 O58 1.752(13) .
As2 O35 1.809(13) .
As2 O40 1.820(13) .
Tb1 O19 2.289(13) .
Tb1 O62 2.300(13) .
Tb1 O63 2.305(12) .
Tb1 O21 2.324(12) .
Tb1 O39 2.371(13) .
Tb1 O70 2.375(13) .
Tb1 O31 2.379(13) .
Tb1 O20 2.886(12) .
Tb2 O65 2.326(11) .
Tb2 O64 2.347(12) .
Tb2 O7 2.350(12) .
Tb2 O76 2.371(13) .
Tb2 O75 2.386(13) .
Tb2 O2 2.438(13) .
Tb2 O67 2.490(13) .
Tb2 N3 2.554(16) .
Tb2 K1 4.208(5) .
Tb3 O73 2.294(14) .
Tb3 O68 2.333(13) 5_575
Tb3 O71 2.379(14) .
Tb3 O74 2.379(13) .
Tb3 O6 2.383(12) .
Tb3 O72 2.387(14) .
Tb3 O3 2.440(13) .
Tb3 N4 2.509(16) .
Tb4 O83 2.264(18) .
Tb4 O78 2.34(3) .
Tb4 O77 2.37(2) .
Tb4 O82 2.376(15) .
Tb4 O79 2.400(18) .
Tb4 O80 2.53(3) .
Tb4 O81 2.53(3) .
Tb4 N5 2.58(3) .
Tb4 O59 2.666(13) .
O23 K2 2.805(13) .
O30 K2 2.773(14) 2
O49 K1 3.399(13) .
O51 K1 2.954(13) .
O57 K1 2.773(13) .
O61 C6 1.29(3) .
O65 K1 3.081(13) .
O66 C12 1.30(3) .
O66 K1 2.731(13) .
O67 K1 3.120(12) .
O68 Tb3 2.333(13) 5_575
O69 C36 1.30(2) .
O69 K1 2.928(13) .
O73 C24 1.26(3) .
O76 C18 1.31(3) .
O76 K1 2.744(14) .
O83 C30 1.31(4) .
O84 C30 1.21(4) .
O85 C6 1.22(3) .
O86 C24 1.24(2) .
O86 K2 2.763(15) 2
O87 C36 1.22(2) .
O88 C18 1.22(3) .
O89 K2 2.866(18) 2
O89 K2 2.866(18) .
O90 K2 2.96(3) .
O91 K2 2.80(3) .
O92 K1 2.909(17) .
O93 K1 2.73(2) .
O94 C12 1.24(3) .
K2 O86 2.763(15) 2
K2 O30 2.773(14) 2
K2 C24 3.54(2) 2
K2 K2 4.008(10) 2
C1 N1 1.31(3) .
C1 C2 1.43(3) .
C2 C3 1.36(3) .
C3 C4 1.42(3) .
C4 C5 1.36(3) .
C5 N1 1.31(3) .
C5 C6 1.50(3) .
C7 N2 1.32(2) .
C7 C8 1.41(3) .
C8 C9 1.37(3) .
C9 C10 1.43(3) .
C10 C11 1.41(3) .
C11 N2 1.30(2) .
C11 C12 1.54(3) .
C13 N3 1.31(3) .
C13 C14 1.43(3) .
C14 C15 1.42(3) .
C15 C16 1.37(3) .
C16 C17 1.36(3) .
C17 N3 1.34(2) .
C17 C18 1.51(3) .
C19 N4 1.32(3) .
C19 C20 1.49(3) .
C20 C21 1.36(3) .
C21 C22 1.38(3) .
C22 C23 1.41(3) .
C23 N4 1.36(3) .
C23 C24 1.51(3) .
C24 K2 3.54(2) 2
C25 C26 1.45(5) .
C25 N5 1.47(4) .
C26 C27 1.38(5) .
C27 C28 1.41(2) .
C28 C29 1.40(2) .
C29 N5 1.33(3) .
C29 C30 1.59(5) .
C31 N6 1.33(3) .
C31 C32 1.36(3) .
C32 C33 1.38(3) .
C33 C34 1.38(3) .
C34 C35 1.39(3) .
C35 N6 1.37(3) .
C35 C36 1.48(3) .
